data_7033878
loop_
_publ_author_name
'Kuhn, A.'
'Conradie, J.'

_publ_section_title
;
 Observed hydrolysis of fluorine substituted
 bis(\b-diketonato)-dichlorotitanium(iv) complexes.
;
_journal_issue 11
_journal_name_full 'Dalton transactions (Cambridge, England : 2003)'
_journal_page_first 5106
_journal_page_last 5113
_journal_paper_doi 10.1039/c4dt02614d
_journal_volume 44
_journal_year 2015
_chemical_formula_moiety 'C40 H8 F48 O20 Ti4'
_chemical_formula_sum 'C40 H8 F48 O20 Ti4'
_chemical_formula_weight 1912.06
_chemical_name_systematic
;
 ?
;
_space_group_IT_number 14
_symmetry_cell_setting monoclinic
_symmetry_space_group_name_Hall '-P 2ybc'
_symmetry_space_group_name_H-M 'P 1 21/c 1'
_atom_sites_solution_hydrogens geom
_atom_sites_solution_primary direct
_atom_sites_solution_secondary difmap
_audit_creation_date 2013-05-30T09:18:11-00:00
_audit_creation_method 'WinGX routine CIF_UPDATE'
_audit_update_record
;
2014-08-27 deposited with the CCDC.
2015-02-02 downloaded from the CCDC.
;
_cell_angle_alpha 90
_cell_angle_beta 107.7070(10)
_cell_angle_gamma 90
_cell_formula_units_Z 4
_cell_length_a 13.7394(4)
_cell_length_b 16.4156(4)
_cell_length_c 29.3154(7)
_cell_measurement_reflns_used 8898
_cell_measurement_temperature 100(2)
_cell_measurement_theta_max 28.25
_cell_measurement_theta_min 2.44
_cell_volume 6298.6(3)
_computing_cell_refinement 'SAINT-Plus (Bruker, 2004)'
_computing_data_collection 'Apex2 (Bruker, 2005)'
_computing_data_reduction 'SAINT-Plus and XPREP (Bruker, 2004)'
_computing_molecular_graphics 'DIAMOND (Brandenburg & Putz, 2005)'
_computing_publication_material 'WinGX (Farrugia, 1999)'
_computing_structure_refinement 'SHELXL-97 (Sheldrick, 1997)'
_computing_structure_solution 'SIR97 (Altomare et al., 1999)'
_diffrn_ambient_temperature 100(2)
_diffrn_detector_area_resol_mean 8.4
_diffrn_measured_fraction_theta_full 0.987
_diffrn_measured_fraction_theta_max 0.987
_diffrn_measurement_device_type
;
        Bruker X8 ApexII 4K Kappa CCD
;
_diffrn_measurement_method \f
_diffrn_radiation_monochromator graphite
_diffrn_radiation_type MoK\a
_diffrn_radiation_wavelength 0.71073
_diffrn_reflns_av_R_equivalents 0.0301
_diffrn_reflns_av_unetI/netI 0.0308
_diffrn_reflns_limit_h_max 18
_diffrn_reflns_limit_h_min -17
_diffrn_reflns_limit_k_max 21
_diffrn_reflns_limit_k_min -15
_diffrn_reflns_limit_l_max 38
_diffrn_reflns_limit_l_min -39
_diffrn_reflns_number 55204
_diffrn_reflns_theta_full 28.35
_diffrn_reflns_theta_max 28.35
_diffrn_reflns_theta_min 1.78
_diffrn_standards_decay_% 0
_diffrn_standards_interval_count 0
_diffrn_standards_interval_time 0
_diffrn_standards_number 0
_exptl_absorpt_coefficient_mu 0.7
_exptl_absorpt_correction_T_max 0.8227
_exptl_absorpt_correction_T_min 0.7670
_exptl_absorpt_correction_type multi-scan
_exptl_absorpt_process_details
;
        SADABS (Bruker, 2004)
;
_exptl_crystal_colour yellow
_exptl_crystal_density_diffrn 2.016
_exptl_crystal_density_method 'not measured'
_exptl_crystal_description cuboid
_exptl_crystal_F_000 3712
_exptl_crystal_size_max 0.4
_exptl_crystal_size_mid 0.35
_exptl_crystal_size_min 0.29
_refine_diff_density_max 0.856
_refine_diff_density_min -0.711
_refine_diff_density_rms 0.069
_refine_ls_extinction_method none
_refine_ls_goodness_of_fit_ref 1.025
_refine_ls_hydrogen_treatment constr
_refine_ls_matrix_type full
_refine_ls_number_parameters 1037
_refine_ls_number_reflns 15531
_refine_ls_number_restraints 84
_refine_ls_restrained_S_all 1.089
_refine_ls_R_factor_all 0.0511
_refine_ls_R_factor_gt 0.0376
_refine_ls_shift/su_max 0.003
_refine_ls_shift/su_mean 0
_refine_ls_structure_factor_coef Fsqd
_refine_ls_weighting_details 'calc w=1/[\s^2^(Fo^2^)+(0.0344P)^2^+6.1602P] where P=(Fo^2^+2Fc^2^)/3'
_refine_ls_weighting_scheme calc
_refine_ls_wR_factor_gt 0.0837
_refine_ls_wR_factor_ref 0.0908
_reflns_number_gt 12499
_reflns_number_total 15531
_reflns_threshold_expression >2sigma(I)
_cod_data_source_file c4dt02614d2.cif
_cod_data_source_block 6fak3_0m
_cod_depositor_comments
;
The following automatic conversions were performed:

'_symmetry_cell_setting' value 'Monoclinic' changed to 'monoclinic'
according to
/usr/data/users/saulius/crontab/automatic-downloads/rss-feeds/RSC/lib/dictionaries/cif_core.dic
dictionary named 'cif_core.dic' version 2.4.2 from 2011-04-26.

Automatic conversion script
Id: cif_fix_values 3008 2015-01-20 13:52:24Z robertas 

 Adding full bibliography for 7033877--7033878.cif.
;
_cod_original_sg_symbol_H-M P2(1)/c
_cod_database_code 7033878

loop_
_symmetry_equiv_pos_as_xyz
'x, y, z'
'-x, y+1/2, -z+1/2'
'-x, -y, -z'
'x, -y-1/2, z-1/2'

loop_
_atom_site_label
_atom_site_type_symbol
_atom_site_fract_x
_atom_site_fract_y
_atom_site_fract_z
_atom_site_U_iso_or_equiv
_atom_site_adp_type
_atom_site_occupancy
_atom_site_symmetry_multiplicity
_atom_site_calc_flag
_atom_site_refinement_flags
_atom_site_disorder_assembly
_atom_site_disorder_group
Ti1 Ti 0.30292(3) 0.66262(2) 0.576610(13) 0.01724(8) Uani 1 1 d . . .
Ti2 Ti 0.29762(3) 0.87763(2) 0.554354(13) 0.01704(8) Uani 1 1 d . . .
Ti3 Ti 0.25219(3) 0.91339(2) 0.664851(13) 0.01988(9) Uani 1 1 d . . .
Ti4 Ti 0.19313(3) 0.70117(2) 0.668602(14) 0.01999(9) Uani 1 1 d . . .
F1 F 0.59985(12) 0.74220(9) 0.68748(5) 0.0410(4) Uani 1 1 d . . .
F2 F 0.60455(11) 0.61324(9) 0.69947(5) 0.0376(4) Uani 1 1 d . . .
F3 F 0.70548(11) 0.66845(12) 0.66526(6) 0.0496(5) Uani 1 1 d . . .
F4 F 0.45136(14) 0.56721(11) 0.46108(6) 0.0478(4) Uani 1 1 d . . .
F5 F 0.60684(13) 0.58199(12) 0.50198(6) 0.0526(5) Uani 1 1 d . . .
F6 F 0.51782(15) 0.68512(9) 0.46936(6) 0.0454(4) Uani 1 1 d . . .
F7 F 0.02113(12) 0.50511(9) 0.43753(6) 0.0407(4) Uani 1 1 d . . .
F8 F 0.10537(13) 0.60533(11) 0.42085(5) 0.0454(4) Uani 1 1 d . . .
F9 F -0.00391(11) 0.62666(9) 0.45840(6) 0.0368(4) Uani 1 1 d . . .
F10 F 0.25513(12) 0.33532(8) 0.55077(5) 0.0359(4) Uani 1 1 d . . .
F11 F 0.38734(10) 0.38378(8) 0.60354(5) 0.0290(3) Uani 1 1 d . . .
F12 F 0.24163(11) 0.38468(9) 0.61679(5) 0.0335(3) Uani 1 1 d . . .
F13 F 0.65806(11) 0.92416(10) 0.64522(5) 0.0393(4) Uani 1 1 d . . .
F14 F 0.63853(10) 0.82499(8) 0.59571(5) 0.0283(3) Uani 1 1 d . . .
F15 F 0.68849(10) 0.94119(9) 0.57800(6) 0.0358(3) Uani 1 1 d . . .
F16 F 0.41613(12) 1.17296(8) 0.57520(5) 0.0339(3) Uani 1 1 d . . .
F17 F 0.28632(12) 1.15046(9) 0.51377(7) 0.0484(4) Uani 1 1 d . . .
F18 F 0.43641(14) 1.15480(8) 0.50608(5) 0.0389(4) Uani 1 1 d . . .
F19 F 0.30507(16) 0.84718(13) 0.39284(7) 0.0631(6) Uani 1 1 d . . .
F20 F 0.30693(18) 0.72528(14) 0.42059(6) 0.0752(7) Uani 1 1 d . . .
F21 F 0.17325(13) 0.77339(11) 0.37161(5) 0.0461(4) Uani 1 1 d . . .
F22 F -0.07824(10) 0.80606(9) 0.45133(5) 0.0361(3) Uani 1 1 d . . .
F23 F -0.05875(10) 0.93375(9) 0.46735(6) 0.0351(3) Uani 1 1 d . . .
F24 F -0.03740(11) 0.84708(10) 0.52443(5) 0.0365(3) Uani 1 1 d . . .
F25 F 0.28222(11) 1.19532(8) 0.63769(5) 0.0327(3) Uani 1 1 d . . .
F26 F 0.27947(11) 1.19456(8) 0.71080(5) 0.0298(3) Uani 1 1 d . . .
F27 F 0.14684(10) 1.23310(8) 0.65431(5) 0.0275(3) Uani 1 1 d . . .
F28 F -0.11754(10) 1.03713(9) 0.63807(6) 0.0357(3) Uani 1 1 d . . .
F29 F -0.10234(10) 0.97677(10) 0.57589(5) 0.0382(4) Uani 1 1 d . . .
F30 F -0.08636(11) 0.90888(9) 0.64020(7) 0.0433(4) Uani 1 1 d . . .
F31 F 0.17358(14) 1.01228(13) 0.80060(6) 0.0582(5) Uani 1 1 d . . .
F32 F 0.30863(13) 0.97229(12) 0.85373(5) 0.0511(5) Uani 1 1 d . . .
F33 F 0.19101(18) 0.88686(13) 0.82014(7) 0.0708(6) Uani 1 1 d . . .
F34 F 0.60183(11) 0.96125(9) 0.79543(5) 0.0352(3) Uani 1 1 d . . .
F35 F 0.58269(12) 0.83166(10) 0.78804(6) 0.0446(4) Uani 1 1 d . . .
F36 F 0.59196(10) 0.90403(11) 0.72826(5) 0.0389(4) Uani 1 1 d . . .
F37 F 0.02035(13) 0.79460(11) 0.77994(6) 0.0477(4) Uani 1 1 d . . .
F38 F 0.03389(16) 0.66578(12) 0.78613(6) 0.0555(5) Uani 1 1 d . . .
F39 F -0.11076(12) 0.72030(17) 0.74965(6) 0.0758(8) Uani 1 1 d . . .
F40 F -0.18232(12) 0.75901(12) 0.57088(6) 0.0515(5) Uani 1 1 d . . .
F41 F -0.17924(12) 0.62939(11) 0.58178(5) 0.0453(4) Uani 1 1 d . . .
F42 F -0.08958(10) 0.68321(9) 0.54150(5) 0.0289(3) Uani 1 1 d . . .
F43A F 0.0374(3) 0.4565(3) 0.68347(18) 0.0666(13) Uani 0.503(4) 1 d PU A 1
F44A F 0.1747(3) 0.4001(2) 0.7138(2) 0.0691(12) Uani 0.503(4) 1 d PU A 1
F45A F 0.0947(5) 0.4533(3) 0.75780(17) 0.0778(13) Uani 0.503(4) 1 d PU A 1
F43B F 0.0980(6) 0.4263(3) 0.68199(19) 0.0836(13) Uani 0.497(4) 1 d PU A 2
F44B F 0.1668(3) 0.4154(3) 0.75688(19) 0.0699(14) Uani 0.497(4) 1 d PU A 2
F45B F 0.0364(3) 0.4834(3) 0.7311(2) 0.0719(12) Uani 0.497(4) 1 d PU A 2
F46 F 0.43716(13) 0.58568(10) 0.83426(5) 0.0457(4) Uani 1 1 d . A .
F47 F 0.50194(12) 0.63214(15) 0.78167(6) 0.0651(6) Uani 1 1 d . A .
F48 F 0.42719(15) 0.71201(11) 0.81771(6) 0.0565(5) Uani 1 1 d . A .
O1 O 0.29315(11) 0.76894(9) 0.56090(5) 0.0199(3) Uani 1 1 d . . .
O2 O 0.28680(11) 0.91363(9) 0.61045(5) 0.0190(3) Uani 1 1 d . . .
O3 O 0.22790(11) 0.80642(9) 0.66925(5) 0.0223(3) Uani 1 1 d . . .
O4 O 0.24210(11) 0.66097(9) 0.62266(5) 0.0205(3) Uani 1 1 d . . .
O5 O 0.44059(11) 0.66771(9) 0.62330(5) 0.0197(3) Uani 1 1 d . . .
O6 O 0.38829(11) 0.63825(9) 0.52896(5) 0.0220(3) Uani 1 1 d . . .
O7 O 0.18681(11) 0.63295(9) 0.52040(5) 0.0207(3) Uani 1 1 d . . .
O8 O 0.31793(11) 0.53494(9) 0.58495(5) 0.0204(3) Uani 1 1 d . . .
O9 O 0.44982(11) 0.87533(9) 0.57322(5) 0.0193(3) Uani 1 1 d . . .
O10 O 0.31726(11) 0.99783(9) 0.53628(5) 0.0211(3) Uani 1 1 d . . .
O11 O 0.29487(11) 0.85681(9) 0.48315(5) 0.0218(3) Uani 1 1 d . . .
O12 O 0.14792(11) 0.89009(9) 0.52346(5) 0.0196(3) Uani 1 1 d . . .
O13 O 0.25768(11) 1.04050(9) 0.66544(6) 0.0219(3) Uani 1 1 d . . .
O14 O 0.10264(11) 0.93322(9) 0.63921(5) 0.0212(3) Uani 1 1 d . . .
O15 O 0.22806(12) 0.93561(10) 0.73150(5) 0.0251(3) Uani 1 1 d . . .
O16 O 0.39659(11) 0.91235(10) 0.70531(5) 0.0225(3) Uani 1 1 d . . .
O17 O 0.11110(11) 0.72548(10) 0.71648(5) 0.0229(3) Uani 1 1 d . . .
O18 O 0.05363(11) 0.70545(10) 0.62087(5) 0.0222(3) Uani 1 1 d . . .
O19 O 0.14920(11) 0.58303(10) 0.68279(6) 0.0247(3) Uani 1 1 d . . .
O20 O 0.30965(11) 0.67795(9) 0.72547(5) 0.0225(3) Uani 1 1 d . . .
C1 C 0.61140(17) 0.67103(15) 0.66894(9) 0.0270(5) Uani 1 1 d . . .
C2 C 0.53033(15) 0.65830(12) 0.62054(8) 0.0192(4) Uani 1 1 d . . .
C3 C 0.55760(17) 0.63876(14) 0.58058(8) 0.0244(5) Uani 1 1 d . . .
H3 H 0.6274 0.6305 0.583 0.029 Uiso 1 1 calc R . .
C4 C 0.48235(16) 0.63106(12) 0.53648(8) 0.0198(4) Uani 1 1 d . . .
C5 C 0.51473(18) 0.61628(13) 0.49141(8) 0.0242(5) Uani 1 1 d . . .
C6 C 0.06730(18) 0.57520(14) 0.45369(8) 0.0278(5) Uani 1 1 d . . .
C7 C 0.15220(16) 0.56505(13) 0.50135(7) 0.0191(4) Uani 1 1 d . . .
C8 C 0.18322(17) 0.48865(13) 0.51857(8) 0.0220(4) Uani 1 1 d . . .
H8 H 0.1502 0.442 0.5016 0.026 Uiso 1 1 calc R . .
C9 C 0.26386(16) 0.47936(12) 0.56133(7) 0.0183(4) Uani 1 1 d . . .
C10 C 0.28752(17) 0.39389(13) 0.58311(8) 0.0231(4) Uani 1 1 d . . .
C11 C 0.25296(19) 0.79192(16) 0.40831(8) 0.0297(5) Uani 1 1 d . . .
C12 C 0.22273(17) 0.82449(13) 0.45109(7) 0.0214(4) Uani 1 1 d . . .
C13 C 0.12122(17) 0.81705(13) 0.45111(8) 0.0220(4) Uani 1 1 d . . .
H13 H 0.0737 0.7865 0.4268 0.026 Uiso 1 1 calc R . .
C14 C 0.09096(16) 0.85443(13) 0.48657(7) 0.0192(4) Uani 1 1 d . . .
C15 C -0.02283(17) 0.85993(14) 0.48246(8) 0.0247(5) Uani 1 1 d . . .
C16 C 0.62661(16) 0.90446(14) 0.59885(8) 0.0232(4) Uani 1 1 d . . .
C17 C 0.51561(15) 0.93118(13) 0.57621(7) 0.0175(4) Uani 1 1 d . . .
C18 C 0.49702(17) 1.01108(13) 0.56297(8) 0.0235(5) Uani 1 1 d . . .
H18 H 0.5525 1.0474 0.5662 0.028 Uiso 1 1 calc R . .
C19 C 0.39651(17) 1.03931(12) 0.54473(7) 0.0195(4) Uani 1 1 d . . .
C20 C 0.38228(19) 1.13092(14) 0.53466(8) 0.0261(5) Uani 1 1 d . . .
C21 C 0.22452(17) 1.18029(13) 0.66562(8) 0.0215(4) Uani 1 1 d . . .
C22 C 0.18764(16) 1.09155(12) 0.66012(7) 0.0183(4) Uani 1 1 d . . .
C23 C 0.08329(16) 1.07487(13) 0.64965(8) 0.0202(4) Uani 1 1 d . . .
H23 H 0.0365 1.1175 0.6497 0.024 Uiso 1 1 calc R . .
C24 C 0.04888(16) 0.99618(13) 0.63924(7) 0.0190(4) Uani 1 1 d . . .
C25 C -0.06589(16) 0.97915(13) 0.62340(8) 0.0233(5) Uani 1 1 d . . .
C26 C 0.2398(2) 0.95105(18) 0.81245(9) 0.0365(6) Uani 1 1 d . . .
C27 C 0.28895(18) 0.93500(14) 0.77289(8) 0.0237(5) Uani 1 1 d . . .
C28 C 0.39393(18) 0.92223(16) 0.78532(8) 0.0298(5) Uani 1 1 d . . .
H28 H 0.4336 0.9201 0.8181 0.036 Uiso 1 1 calc R . .
C29 C 0.44006(16) 0.91265(13) 0.75006(8) 0.0204(4) Uani 1 1 d . . .
C30 C 0.55606(17) 0.90196(15) 0.76530(8) 0.0263(5) Uani 1 1 d . . .
C31 C -0.12230(16) 0.69397(15) 0.57902(8) 0.0256(5) Uani 1 1 d . . .
C32 C -0.03452(15) 0.70346(13) 0.62553(8) 0.0191(4) Uani 1 1 d . . .
C33 C -0.05921(17) 0.70912(16) 0.66761(8) 0.0279(5) Uani 1 1 d . . .
H33 H -0.1285 0.7052 0.6671 0.033 Uiso 1 1 calc R . .
C34 C 0.01719(16) 0.72052(14) 0.71070(8) 0.0218(4) Uani 1 1 d . . .
C35 C -0.01132(19) 0.72625(18) 0.75693(9) 0.0344(6) Uani 1 1 d . . .
C36 C 0.1199(2) 0.46341(16) 0.72070(10) 0.0348(5) Uani 1 1 d U . .
C37 C 0.17959(17) 0.54210(14) 0.72039(8) 0.0241(5) Uani 1 1 d . A .
C38 C 0.26219(18) 0.56081(14) 0.76065(8) 0.0265(5) Uani 1 1 d . . .
H38 H 0.2754 0.5289 0.7889 0.032 Uiso 1 1 calc R A .
C39 C 0.32376(16) 0.62552(14) 0.75887(8) 0.0220(4) Uani 1 1 d . A .
C40 C 0.42419(19) 0.63875(16) 0.79872(9) 0.0313(5) Uani 1 1 d . . .

loop_
_atom_site_aniso_label
_atom_site_aniso_U_11
_atom_site_aniso_U_22
_atom_site_aniso_U_33
_atom_site_aniso_U_23
_atom_site_aniso_U_13
_atom_site_aniso_U_12
Ti1 0.01196(16) 0.01594(17) 0.02248(18) -0.00428(14) 0.00321(14) -0.00049(14)
Ti2 0.01387(17) 0.01819(18) 0.01734(17) 0.00168(14) 0.00220(14) -0.00357(14)
Ti3 0.01595(17) 0.02234(19) 0.01832(18) -0.00456(14) 0.00070(14) 0.00452(15)
Ti4 0.01205(16) 0.0272(2) 0.02070(18) 0.00825(15) 0.00495(14) 0.00155(15)
F1 0.0403(9) 0.0346(8) 0.0370(8) -0.0145(7) -0.0047(7) -0.0047(7)
F2 0.0347(8) 0.0416(9) 0.0285(7) 0.0066(6) -0.0021(6) -0.0002(7)
F3 0.0129(6) 0.0867(14) 0.0444(9) -0.0084(9) 0.0016(6) -0.0053(8)
F4 0.0584(11) 0.0562(11) 0.0386(9) -0.0234(8) 0.0293(8) -0.0239(9)
F5 0.0497(10) 0.0762(13) 0.0418(9) 0.0084(9) 0.0286(8) 0.0350(9)
F6 0.0791(12) 0.0229(7) 0.0503(10) 0.0058(7) 0.0436(9) -0.0006(8)
F7 0.0363(8) 0.0281(7) 0.0406(8) -0.0082(6) -0.0138(7) -0.0055(6)
F8 0.0463(9) 0.0618(11) 0.0227(7) 0.0078(7) 0.0022(7) -0.0073(8)
F9 0.0238(7) 0.0315(8) 0.0434(9) -0.0006(6) -0.0073(6) 0.0049(6)
F10 0.0504(9) 0.0159(6) 0.0328(8) -0.0039(5) -0.0001(7) -0.0004(6)
F11 0.0277(7) 0.0235(7) 0.0323(7) 0.0027(6) 0.0039(6) 0.0079(6)
F12 0.0389(8) 0.0303(7) 0.0354(8) 0.0089(6) 0.0176(7) -0.0008(6)
F13 0.0259(7) 0.0586(10) 0.0258(7) -0.0145(7) -0.0035(6) 0.0073(7)
F14 0.0199(6) 0.0254(7) 0.0384(8) -0.0006(6) 0.0069(6) 0.0043(5)
F15 0.0182(6) 0.0391(8) 0.0527(9) 0.0034(7) 0.0148(6) -0.0061(6)
F16 0.0573(10) 0.0194(6) 0.0271(7) -0.0034(5) 0.0162(7) -0.0006(6)
F17 0.0392(9) 0.0241(8) 0.0706(12) 0.0149(8) -0.0002(8) 0.0041(7)
F18 0.0712(11) 0.0212(7) 0.0329(8) 0.0017(6) 0.0285(8) -0.0108(7)
F19 0.0723(13) 0.0851(14) 0.0492(11) -0.0288(10) 0.0445(10) -0.0398(11)
F20 0.1001(16) 0.0857(15) 0.0364(9) 0.0002(9) 0.0155(10) 0.0691(13)
F21 0.0437(9) 0.0662(11) 0.0255(7) -0.0177(7) 0.0060(7) -0.0016(8)
F22 0.0192(6) 0.0403(8) 0.0429(8) -0.0160(7) 0.0007(6) -0.0079(6)
F23 0.0219(7) 0.0312(8) 0.0485(9) 0.0011(7) 0.0053(6) 0.0075(6)
F24 0.0240(7) 0.0555(10) 0.0317(8) -0.0011(7) 0.0110(6) -0.0091(7)
F25 0.0391(8) 0.0264(7) 0.0416(8) -0.0008(6) 0.0258(7) -0.0060(6)
F26 0.0307(7) 0.0267(7) 0.0272(7) -0.0082(5) 0.0019(6) -0.0072(6)
F27 0.0283(7) 0.0177(6) 0.0357(7) -0.0010(5) 0.0085(6) 0.0015(5)
F28 0.0190(6) 0.0337(8) 0.0567(10) -0.0128(7) 0.0147(7) 0.0016(6)
F29 0.0190(7) 0.0561(10) 0.0345(8) -0.0099(7) 0.0009(6) -0.0045(7)
F30 0.0240(7) 0.0291(8) 0.0763(12) 0.0146(8) 0.0146(8) -0.0038(6)
F31 0.0463(10) 0.0882(15) 0.0458(10) -0.0146(10) 0.0224(8) 0.0181(10)
F32 0.0449(9) 0.0854(14) 0.0234(7) -0.0165(8) 0.0112(7) -0.0088(9)
F33 0.0940(16) 0.0813(15) 0.0556(12) -0.0161(10) 0.0504(12) -0.0462(13)
F34 0.0247(7) 0.0416(9) 0.0325(8) -0.0100(6) -0.0012(6) -0.0076(6)
F35 0.0293(8) 0.0344(8) 0.0614(11) 0.0117(8) 0.0005(7) 0.0105(7)
F36 0.0197(7) 0.0632(11) 0.0317(8) -0.0089(7) 0.0049(6) -0.0002(7)
F37 0.0482(10) 0.0590(11) 0.0387(9) -0.0196(8) 0.0173(8) 0.0015(8)
F38 0.0759(13) 0.0649(12) 0.0351(9) 0.0136(8) 0.0309(9) -0.0013(10)
F39 0.0244(8) 0.173(2) 0.0366(9) -0.0286(12) 0.0200(7) -0.0243(11)
F40 0.0385(9) 0.0682(12) 0.0359(9) -0.0099(8) -0.0066(7) 0.0318(9)
F41 0.0318(8) 0.0686(12) 0.0336(8) -0.0069(8) 0.0072(7) -0.0287(8)
F42 0.0260(7) 0.0388(8) 0.0210(6) -0.0071(6) 0.0055(5) -0.0056(6)
F43A 0.0438(18) 0.052(2) 0.0799(19) 0.035(2) -0.0164(17) -0.0294(15)
F44A 0.0443(18) 0.0279(16) 0.137(3) -0.012(2) 0.030(2) -0.0090(12)
F45A 0.111(3) 0.073(3) 0.0669(17) -0.009(2) 0.0532(19) -0.053(2)
F43B 0.131(4) 0.057(3) 0.0651(16) -0.0155(16) 0.034(2) -0.053(3)
F44B 0.0450(19) 0.044(2) 0.094(2) 0.0460(18) -0.019(2) -0.0226(14)
F45B 0.0333(17) 0.050(2) 0.142(3) 0.011(2) 0.042(2) -0.0113(14)
F46 0.0457(9) 0.0495(10) 0.0291(8) 0.0178(7) -0.0080(7) -0.0059(8)
F47 0.0182(7) 0.133(2) 0.0390(10) 0.0167(11) 0.0013(7) 0.0029(10)
F48 0.0614(12) 0.0403(10) 0.0475(10) -0.0003(8) -0.0135(9) -0.0128(9)
O1 0.0183(7) 0.0163(7) 0.0238(7) -0.0014(6) 0.0047(6) -0.0032(6)
O2 0.0184(7) 0.0188(7) 0.0180(7) -0.0012(6) 0.0026(6) -0.0003(6)
O3 0.0207(7) 0.0227(8) 0.0234(8) 0.0033(6) 0.0067(6) 0.0035(6)
O4 0.0155(7) 0.0211(7) 0.0253(8) 0.0012(6) 0.0070(6) -0.0001(6)
O5 0.0137(7) 0.0232(7) 0.0214(7) -0.0050(6) 0.0044(6) -0.0011(6)
O6 0.0195(7) 0.0255(8) 0.0209(7) -0.0032(6) 0.0060(6) 0.0016(6)
O7 0.0169(7) 0.0162(7) 0.0246(8) -0.0017(6) -0.0005(6) -0.0012(6)
O8 0.0202(7) 0.0158(7) 0.0220(7) -0.0025(6) 0.0018(6) 0.0008(6)
O9 0.0153(7) 0.0180(7) 0.0234(7) 0.0006(6) 0.0039(6) -0.0032(6)
O10 0.0202(7) 0.0186(7) 0.0234(7) 0.0045(6) 0.0050(6) -0.0005(6)
O11 0.0194(7) 0.0260(8) 0.0190(7) 0.0003(6) 0.0045(6) -0.0010(6)
O12 0.0154(7) 0.0218(7) 0.0194(7) -0.0013(6) 0.0021(6) -0.0008(6)
O13 0.0165(7) 0.0192(7) 0.0286(8) -0.0059(6) 0.0047(6) 0.0004(6)
O14 0.0156(7) 0.0190(7) 0.0262(8) -0.0039(6) 0.0021(6) 0.0017(6)
O15 0.0205(7) 0.0326(9) 0.0221(8) -0.0054(7) 0.0059(6) -0.0004(7)
O16 0.0173(7) 0.0289(8) 0.0182(7) -0.0026(6) 0.0010(6) 0.0035(6)
O17 0.0153(7) 0.0343(9) 0.0192(7) 0.0014(6) 0.0052(6) -0.0008(6)
O18 0.0137(7) 0.0335(9) 0.0190(7) 0.0032(6) 0.0046(6) 0.0028(6)
O19 0.0195(7) 0.0270(8) 0.0270(8) 0.0055(6) 0.0061(6) -0.0030(6)
O20 0.0156(7) 0.0257(8) 0.0244(8) 0.0082(6) 0.0033(6) -0.0002(6)
C1 0.0176(10) 0.0318(12) 0.0292(12) -0.0029(10) 0.0037(9) -0.0017(9)
C2 0.0137(9) 0.0164(10) 0.0257(10) 0.0002(8) 0.0035(8) -0.0010(8)
C3 0.0160(10) 0.0293(12) 0.0305(12) -0.0030(9) 0.0108(9) -0.0002(9)
C4 0.0227(10) 0.0125(9) 0.0272(11) -0.0008(8) 0.0121(9) -0.0006(8)
C5 0.0308(12) 0.0172(10) 0.0293(11) 0.0013(9) 0.0162(10) 0.0013(9)
C6 0.0264(11) 0.0236(11) 0.0264(11) -0.0003(9) -0.0024(10) -0.0033(9)
C7 0.0162(9) 0.0203(10) 0.0201(10) -0.0019(8) 0.0045(8) -0.0021(8)
C8 0.0223(10) 0.0176(10) 0.0232(10) -0.0035(8) 0.0024(9) -0.0042(8)
C9 0.0194(10) 0.0161(9) 0.0208(10) -0.0024(8) 0.0084(8) 0.0005(8)
C10 0.0261(11) 0.0195(10) 0.0219(10) -0.0007(8) 0.0046(9) 0.0011(9)
C11 0.0308(12) 0.0343(13) 0.0229(11) -0.0025(10) 0.0063(10) 0.0038(10)
C12 0.0266(11) 0.0184(10) 0.0180(10) 0.0035(8) 0.0049(9) 0.0033(9)
C13 0.0208(10) 0.0214(10) 0.0201(10) -0.0007(8) 0.0007(8) -0.0009(8)
C14 0.0165(9) 0.0178(10) 0.0210(10) 0.0029(8) 0.0020(8) -0.0007(8)
C15 0.0172(10) 0.0280(11) 0.0259(11) -0.0032(9) 0.0019(9) -0.0023(9)
C16 0.0164(10) 0.0275(11) 0.0253(11) -0.0042(9) 0.0057(9) -0.0029(9)
C17 0.0160(9) 0.0213(10) 0.0151(9) -0.0045(8) 0.0045(8) -0.0030(8)
C18 0.0198(10) 0.0206(10) 0.0285(11) -0.0008(9) 0.0048(9) -0.0068(9)
C19 0.0263(11) 0.0172(10) 0.0161(9) 0.0010(8) 0.0081(8) -0.0030(8)
C20 0.0328(12) 0.0189(10) 0.0264(11) 0.0029(9) 0.0087(10) -0.0021(9)
C21 0.0222(10) 0.0203(10) 0.0234(10) -0.0024(8) 0.0089(9) -0.0010(8)
C22 0.0208(10) 0.0174(10) 0.0170(9) -0.0032(8) 0.0062(8) -0.0015(8)
C23 0.0171(10) 0.0192(10) 0.0244(10) -0.0010(8) 0.0065(8) 0.0022(8)
C24 0.0158(9) 0.0211(10) 0.0194(10) -0.0004(8) 0.0043(8) 0.0013(8)
C25 0.0159(10) 0.0197(10) 0.0344(12) -0.0004(9) 0.0078(9) 0.0008(8)
C26 0.0337(13) 0.0511(17) 0.0271(12) -0.0082(11) 0.0127(11) -0.0100(12)
C27 0.0281(11) 0.0215(11) 0.0222(10) -0.0031(8) 0.0088(9) -0.0050(9)
C28 0.0258(12) 0.0404(14) 0.0190(10) -0.0018(10) 0.0005(9) 0.0006(10)
C29 0.0184(10) 0.0166(10) 0.0229(10) -0.0006(8) 0.0012(8) 0.0015(8)
C30 0.0200(10) 0.0289(12) 0.0248(11) -0.0019(9) -0.0011(9) 0.0010(9)
C31 0.0157(10) 0.0361(13) 0.0230(11) -0.0038(9) 0.0031(9) 0.0007(9)
C32 0.0141(9) 0.0193(10) 0.0227(10) 0.0004(8) 0.0037(8) 0.0011(8)
C33 0.0137(10) 0.0450(14) 0.0256(11) -0.0046(10) 0.0072(9) -0.0050(10)
C34 0.0198(10) 0.0257(11) 0.0222(10) -0.0007(9) 0.0098(9) -0.0021(9)
C35 0.0231(11) 0.0584(17) 0.0235(11) -0.0068(11) 0.0099(10) -0.0067(12)
C36 0.0313(10) 0.0292(11) 0.0430(11) 0.0118(8) 0.0101(9) -0.0047(9)
C37 0.0220(10) 0.0213(11) 0.0316(12) 0.0066(9) 0.0122(9) 0.0024(9)
C38 0.0266(11) 0.0256(11) 0.0262(11) 0.0097(9) 0.0066(10) 0.0031(9)
C39 0.0185(10) 0.0253(11) 0.0219(10) 0.0042(9) 0.0059(9) 0.0046(9)
C40 0.0261(12) 0.0391(14) 0.0245(11) 0.0085(10) 0.0015(10) -0.0011(11)

loop_
_atom_type_symbol
_atom_type_description
_atom_type_scat_dispersion_real
_atom_type_scat_dispersion_imag
_atom_type_scat_source
C C 0.0033 0.0016 'International Tables Vol C Tables 4.2.6.8 and 6.1.1.4'
H H 0 0 'International Tables Vol C Tables 4.2.6.8 and 6.1.1.4'
F F 0.0171 0.0103 'International Tables Vol C Tables 4.2.6.8 and 6.1.1.4'
O O 0.0106 0.006 'International Tables Vol C Tables 4.2.6.8 and 6.1.1.4'
Ti Ti 0.2776 0.4457 'International Tables Vol C Tables 4.2.6.8 and 6.1.1.4'

loop_
_geom_angle_atom_site_label_1
_geom_angle_atom_site_label_2
_geom_angle_atom_site_label_3
_geom_angle
O4 Ti1 O1 101.06(7)
O4 Ti1 O5 92.66(6)
O1 Ti1 O5 96.76(7)
O4 Ti1 O7 100.46(7)
O1 Ti1 O7 92.70(6)
O5 Ti1 O7 162.06(6)
O4 Ti1 O8 87.09(7)
O1 Ti1 O8 171.37(7)
O5 Ti1 O8 85.55(6)
O7 Ti1 O8 82.97(6)
O4 Ti1 O6 166.77(7)
O1 Ti1 O6 91.58(7)
O5 Ti1 O6 81.89(6)
O7 Ti1 O6 82.64(6)
O8 Ti1 O6 80.49(6)
O2 Ti2 O1 102.35(7)
O2 Ti2 O12 91.20(6)
O1 Ti2 O12 94.95(6)
O2 Ti2 O9 97.13(6)
O1 Ti2 O9 91.07(6)
O12 Ti2 O9 168.45(6)
O2 Ti2 O10 88.54(6)
O1 Ti2 O10 168.31(7)
O12 Ti2 O10 89.01(6)
O9 Ti2 O10 83.25(6)
O2 Ti2 O11 168.66(7)
O1 Ti2 O11 87.35(7)
O12 Ti2 O11 82.00(6)
O9 Ti2 O11 88.46(6)
O10 Ti2 O11 82.30(6)
O2 Ti3 O3 99.82(7)
O2 Ti3 O16 92.54(7)
O3 Ti3 O16 97.04(7)
O2 Ti3 O14 100.72(7)
O3 Ti3 O14 89.66(7)
O16 Ti3 O14 163.93(6)
O2 Ti3 O13 89.23(7)
O3 Ti3 O13 169.03(7)
O16 Ti3 O13 88.66(6)
O14 Ti3 O13 82.54(6)
O2 Ti3 O15 168.36(7)
O3 Ti3 O15 91.00(7)
O16 Ti3 O15 81.82(6)
O14 Ti3 O15 83.48(6)
O13 Ti3 O15 80.51(6)
O3 Ti4 O4 101.65(7)
O3 Ti4 O20 91.84(7)
O4 Ti4 O20 99.77(7)
O3 Ti4 O18 99.75(7)
O4 Ti4 O18 89.21(6)
O20 Ti4 O18 163.65(7)
O3 Ti4 O17 90.31(7)
O4 Ti4 O17 166.37(7)
O20 Ti4 O17 86.21(6)
O18 Ti4 O17 82.26(6)
O3 Ti4 O19 167.42(7)
O4 Ti4 O19 90.28(7)
O20 Ti4 O19 82.10(6)
O18 Ti4 O19 84.23(6)
O17 Ti4 O19 78.34(6)
Ti2 O1 Ti1 170.98(9)
Ti2 O2 Ti3 158.41(9)
Ti4 O3 Ti3 174.43(10)
Ti1 O4 Ti4 157.35(9)
C2 O5 Ti1 134.14(14)
C4 O6 Ti1 130.74(14)
C7 O7 Ti1 132.97(14)
C9 O8 Ti1 129.91(13)
C17 O9 Ti2 131.99(14)
C19 O10 Ti2 129.91(14)
C12 O11 Ti2 125.61(14)
C14 O12 Ti2 128.67(14)
C22 O13 Ti3 130.15(14)
C24 O14 Ti3 131.84(14)
C27 O15 Ti3 130.66(15)
C29 O16 Ti3 133.85(15)
C34 O17 Ti4 129.88(14)
C32 O18 Ti4 132.16(14)
C37 O19 Ti4 129.00(15)
C39 O20 Ti4 132.64(14)
F1 C1 F2 108.3(2)
F1 C1 F3 107.7(2)
F2 C1 F3 107.6(2)
F1 C1 C2 111.02(19)
F2 C1 C2 110.31(18)
F3 C1 C2 111.85(19)
O5 C2 C3 127.3(2)
O5 C2 C1 111.84(19)
C3 C2 C1 120.89(19)
C2 C3 C4 119.7(2)
C2 C3 H3 120.2
C4 C3 H3 120.2
O6 C4 C3 126.2(2)
O6 C4 C5 114.71(19)
C3 C4 C5 119.00(19)
F6 C5 F4 108.0(2)
F6 C5 F5 108.0(2)
F4 C5 F5 106.58(19)
F6 C5 C4 110.47(18)
F4 C5 C4 111.91(19)
F5 C5 C4 111.69(19)
F8 C6 F7 108.4(2)
F8 C6 F9 107.69(19)
F7 C6 F9 107.46(19)
F8 C6 C7 110.13(19)
F7 C6 C7 112.28(19)
F9 C6 C7 110.72(19)
O7 C7 C8 127.38(19)
O7 C7 C6 112.60(18)
C8 C7 C6 120.02(19)
C7 C8 C9 119.99(19)
C7 C8 H8 120
C9 C8 H8 120
O8 C9 C8 126.26(19)
O8 C9 C10 115.04(18)
C8 C9 C10 118.67(18)
F10 C10 F11 107.87(18)
F10 C10 F12 108.39(19)
F11 C10 F12 107.94(18)
F10 C10 C9 112.46(18)
F11 C10 C9 111.13(18)
F12 C10 C9 108.91(18)
F20 C11 F21 107.0(2)
F20 C11 F19 110.4(2)
F21 C11 F19 106.3(2)
F20 C11 C12 109.8(2)
F21 C11 C12 112.6(2)
F19 C11 C12 110.6(2)
O11 C12 C13 126.6(2)
O11 C12 C11 114.2(2)
C13 C12 C11 119.2(2)
C14 C13 C12 119.4(2)
C14 C13 H13 120.3
C12 C13 H13 120.3
O12 C14 C13 126.9(2)
O12 C14 C15 112.94(19)
C13 C14 C15 120.13(19)
F24 C15 F22 108.36(19)
F24 C15 F23 107.98(19)
F22 C15 F23 107.43(18)
F24 C15 C14 110.89(18)
F22 C15 C14 111.82(19)
F23 C15 C14 110.21(18)
F14 C16 F15 107.75(18)
F14 C16 F13 107.54(19)
F15 C16 F13 107.66(18)
F14 C16 C17 112.39(17)
F15 C16 C17 111.22(18)
F13 C16 C17 110.09(18)
O9 C17 C18 127.12(19)
O9 C17 C16 114.64(18)
C18 C17 C16 118.20(19)
C17 C18 C19 120.2(2)
C17 C18 H18 119.9
C19 C18 H18 119.9
O10 C19 C18 126.7(2)
O10 C19 C20 116.49(19)
C18 C19 C20 116.84(19)
F17 C20 F16 108.6(2)
F17 C20 F18 107.9(2)
F16 C20 F18 107.33(19)
F17 C20 C19 112.35(19)
F16 C20 C19 110.34(18)
F18 C20 C19 110.21(19)
F25 C21 F26 108.50(18)
F25 C21 F27 107.98(18)
F26 C21 F27 107.55(17)
F25 C21 C22 110.63(17)
F26 C21 C22 109.95(17)
F27 C21 C22 112.12(18)
O13 C22 C23 126.52(19)
O13 C22 C21 113.98(18)
C23 C22 C21 119.50(19)
C24 C23 C22 119.46(19)
C24 C23 H23 120.3
C22 C23 H23 120.3
O14 C24 C23 127.06(19)
O14 C24 C25 113.42(18)
C23 C24 C25 119.46(19)
F30 C25 F29 108.09(19)
F30 C25 F28 108.01(19)
F29 C25 F28 106.91(18)
F30 C25 C24 111.37(18)
F29 C25 C24 110.41(18)
F28 C25 C24 111.87(18)
F33 C26 F31 108.0(2)
F33 C26 F32 108.3(2)
F31 C26 F32 106.2(2)
F33 C26 C27 111.1(2)
F31 C26 C27 110.9(2)
F32 C26 C27 112.2(2)
O15 C27 C28 126.2(2)
O15 C27 C26 114.6(2)
C28 C27 C26 119.2(2)
C29 C28 C27 119.9(2)
C29 C28 H28 120.1
C27 C28 H28 120.1
O16 C29 C28 126.8(2)
O16 C29 C30 115.1(2)
C28 C29 C30 118.09(19)
F36 C30 F35 108.7(2)
F36 C30 F34 107.8(2)
F35 C30 F34 107.39(18)
F36 C30 C29 111.90(18)
F35 C30 C29 110.50(19)
F34 C30 C29 110.42(19)
F42 C31 F40 108.0(2)
F42 C31 F41 107.38(19)
F40 C31 F41 107.86(19)
F42 C31 C32 112.35(18)
F40 C31 C32 110.93(19)
F41 C31 C32 110.17(19)
O18 C32 C33 126.98(19)
O18 C32 C31 115.45(18)
C33 C32 C31 117.57(19)
C32 C33 C34 120.0(2)
C32 C33 H33 120
C34 C33 H33 120
O17 C34 C33 126.5(2)
O17 C34 C35 114.13(19)
C33 C34 C35 119.3(2)
F37 C35 F39 108.1(2)
F37 C35 F38 106.8(2)
F39 C35 F38 107.8(2)
F37 C35 C34 112.0(2)
F39 C35 C34 112.6(2)
F38 C35 C34 109.2(2)
F43B C36 F45A 132.5(4)
F43B C36 F45B 110.4(5)
F45A C36 F45B 48.6(3)
F45A C36 F43A 108.2(4)
F45B C36 F43A 67.8(4)
F43B C36 F44B 111.4(4)
F45A C36 F44B 54.4(4)
F45B C36 F44B 102.0(4)
F43A C36 F44B 134.4(3)
F43B C36 F44A 58.0(4)
F45A C36 F44A 110.3(4)
F45B C36 F44A 143.3(3)
F43A C36 F44A 100.9(4)
F44B C36 F44A 59.9(3)
F43B C36 C37 113.0(3)
F45A C36 C37 114.1(3)
F45B C36 C37 107.3(3)
F43A C36 C37 113.3(3)
F44B C36 C37 112.1(2)
F44A C36 C37 109.2(3)
O19 C37 C38 126.4(2)
O19 C37 C36 115.0(2)
C38 C37 C36 118.6(2)
C39 C38 C37 119.3(2)
C39 C38 H38 120.3
C37 C38 H38 120.3
O20 C39 C38 127.0(2)
O20 C39 C40 112.50(19)
C38 C39 C40 120.4(2)
F47 C40 F48 108.1(2)
F47 C40 F46 108.3(2)
F48 C40 F46 106.7(2)
F47 C40 C39 110.3(2)
F48 C40 C39 110.9(2)
F46 C40 C39 112.4(2)

loop_
_geom_bond_atom_site_label_1
_geom_bond_atom_site_label_2
_geom_bond_distance
Ti1 O4 1.7909(15)
Ti1 O1 1.7997(15)
Ti1 O5 1.9706(14)
Ti1 O7 1.9744(14)
Ti1 O8 2.1128(15)
Ti1 O6 2.1174(16)
Ti2 O2 1.7957(15)
Ti2 O1 1.7976(15)
Ti2 O12 1.9899(14)
Ti2 O9 1.9940(15)
Ti2 O10 2.0818(15)
Ti2 O11 2.1042(15)
Ti3 O2 1.7974(15)
Ti3 O3 1.7994(16)
Ti3 O16 1.9779(15)
Ti3 O14 1.9883(15)
Ti3 O13 2.0878(15)
Ti3 O15 2.1106(16)
Ti4 O3 1.7911(16)
Ti4 O4 1.8038(15)
Ti4 O20 1.9658(15)
Ti4 O18 2.0012(15)
Ti4 O17 2.0885(16)
Ti4 O19 2.1098(16)
F1 C1 1.318(3)
F2 C1 1.327(3)
F3 C1 1.330(3)
F4 C5 1.314(3)
F5 C5 1.333(3)
F6 C5 1.309(3)
F7 C6 1.330(3)
F8 C6 1.323(3)
F9 C6 1.331(3)
F10 C10 1.328(3)
F11 C10 1.329(3)
F12 C10 1.332(3)
F13 C16 1.335(3)
F14 C16 1.322(3)
F15 C16 1.333(3)
F16 C20 1.330(3)
F17 C20 1.313(3)
F18 C20 1.337(3)
F19 C11 1.319(3)
F20 C11 1.309(3)
F21 C11 1.316(3)
F22 C15 1.331(3)
F23 C15 1.332(3)
F24 C15 1.322(3)
F25 C21 1.325(3)
F26 C21 1.331(2)
F27 C21 1.336(3)
F28 C25 1.334(3)
F29 C25 1.330(3)
F30 C25 1.318(3)
F31 C26 1.329(3)
F32 C26 1.336(3)
F33 C26 1.305(3)
F34 C30 1.336(3)
F35 C30 1.327(3)
F36 C30 1.323(3)
F37 C35 1.313(3)
F38 C35 1.334(3)
F39 C35 1.321(3)
F40 C31 1.326(3)
F41 C31 1.334(3)
F42 C31 1.320(3)
F43A C36 1.318(5)
F44A C36 1.334(5)
F45A C36 1.249(5)
F43B C36 1.242(5)
F44B C36 1.320(4)
F45B C36 1.316(5)
F46 C40 1.328(3)
F47 C40 1.314(3)
F48 C40 1.321(3)
O5 C2 1.269(2)
O6 C4 1.249(3)
O7 C7 1.272(2)
O8 C9 1.245(2)
O9 C17 1.272(2)
O10 C19 1.244(3)
O11 C12 1.257(3)
O12 C14 1.269(2)
O13 C22 1.250(2)
O14 C24 1.271(2)
O15 C27 1.247(3)
O16 C29 1.265(3)
O17 C34 1.252(3)
O18 C32 1.260(2)
O19 C37 1.249(3)
O20 C39 1.273(3)
C1 C2 1.528(3)
C2 C3 1.372(3)
C3 C4 1.394(3)
C3 H3 0.95
C4 C5 1.536(3)
C6 C7 1.533(3)
C7 C8 1.371(3)
C8 C9 1.406(3)
C8 H8 0.95
C9 C10 1.535(3)
C11 C12 1.532(3)
C12 C13 1.400(3)
C13 C14 1.376(3)
C13 H13 0.95
C14 C15 1.534(3)
C16 C17 1.531(3)
C17 C18 1.370(3)
C18 C19 1.400(3)
C18 H18 0.95
C19 C20 1.533(3)
C21 C22 1.535(3)
C22 C23 1.399(3)
C23 C24 1.378(3)
C23 H23 0.95
C24 C25 1.528(3)
C26 C27 1.532(3)
C27 C28 1.392(3)
C28 C29 1.376(3)
C28 H28 0.95
C29 C30 1.529(3)
C31 C32 1.529(3)
C32 C33 1.378(3)
C33 C34 1.388(3)
C33 H33 0.95
C34 C35 1.524(3)
C36 C37 1.531(3)
C37 C38 1.400(3)
C38 C39 1.369(3)
C38 H38 0.95
C39 C40 1.528(3)

loop_
_geom_hbond_atom_site_label_D
_geom_hbond_atom_site_label_H
_geom_hbond_atom_site_label_A
_geom_hbond_distance_DH
_geom_hbond_distance_HA
_geom_hbond_distance_DA
_geom_hbond_angle_DHA
_geom_hbond_site_symmetry_A
C8 H8 F42 0.95 2.42 3.367(2) 172 3_566
C23 H23 F38 0.95 2.49 3.195(3) 130.8 2_556
C33 H33 F3 0.95 2.34 3.281(3) 168.9 1_455

loop_
_geom_torsion_atom_site_label_1
_geom_torsion_atom_site_label_2
_geom_torsion_atom_site_label_3
_geom_torsion_atom_site_label_4
_geom_torsion
O1 Ti2 O2 Ti3 -26.2(3)
O12 Ti2 O2 Ti3 69.1(2)
O9 Ti2 O2 Ti3 -118.9(2)
O10 Ti2 O2 Ti3 158.1(2)
O11 Ti2 O2 Ti3 122.0(3)
O3 Ti3 O2 Ti2 17.8(3)
O16 Ti3 O2 Ti2 115.4(2)
O14 Ti3 O2 Ti2 -73.7(2)
O13 Ti3 O2 Ti2 -156.0(2)
O15 Ti3 O2 Ti2 176.0(2)
O1 Ti1 O4 Ti4 -19.4(2)
O5 Ti1 O4 Ti4 78.0(2)
O7 Ti1 O4 Ti4 -114.3(2)
O8 Ti1 O4 Ti4 163.4(2)
O6 Ti1 O4 Ti4 143.3(2)
O3 Ti4 O4 Ti1 -2.0(2)
O20 Ti4 O4 Ti1 -95.9(2)
O18 Ti4 O4 Ti1 97.8(2)
O17 Ti4 O4 Ti1 148.9(2)
O19 Ti4 O4 Ti1 -178.0(2)
O4 Ti1 O5 C2 167.07(19)
O1 Ti1 O5 C2 -91.5(2)
O7 Ti1 O5 C2 29.9(3)
O8 Ti1 O5 C2 80.20(19)
O6 Ti1 O5 C2 -0.82(19)
O4 Ti1 O6 C4 -64.5(4)
O1 Ti1 O6 C4 98.48(19)
O5 Ti1 O6 C4 1.87(18)
O7 Ti1 O6 C4 -169.00(19)
O8 Ti1 O6 C4 -84.94(19)
O4 Ti1 O7 C7 -89.7(2)
O1 Ti1 O7 C7 168.5(2)
O5 Ti1 O7 C7 46.6(3)
O8 Ti1 O7 C7 -3.98(19)
O6 Ti1 O7 C7 77.3(2)
O4 Ti1 O8 C9 97.85(19)
O5 Ti1 O8 C9 -169.25(19)
O7 Ti1 O8 C9 -3.07(18)
O6 Ti1 O8 C9 -86.74(18)
O2 Ti2 O9 C17 -80.00(18)
O1 Ti2 O9 C17 177.42(18)
O12 Ti2 O9 C17 55.9(4)
O10 Ti2 O9 C17 7.67(18)
O11 Ti2 O9 C17 90.10(18)
O2 Ti2 O10 C19 87.40(19)
O1 Ti2 O10 C19 -71.3(4)
O12 Ti2 O10 C19 178.62(19)
O9 Ti2 O10 C19 -9.96(18)
O11 Ti2 O10 C19 -99.31(19)
O2 Ti2 O11 C12 -85.1(4)
O1 Ti2 O11 C12 63.92(17)
O12 Ti2 O11 C12 -31.46(17)
O9 Ti2 O11 C12 155.07(17)
O10 Ti2 O11 C12 -121.54(17)
O2 Ti2 O12 C14 -156.87(18)
O1 Ti2 O12 C14 -54.37(18)
O9 Ti2 O12 C14 66.8(4)
O10 Ti2 O12 C14 114.62(18)
O11 Ti2 O12 C14 32.25(17)
O2 Ti3 O13 C22 112.93(18)
O3 Ti3 O13 C22 -32.9(4)
O16 Ti3 O13 C22 -154.51(18)
O14 Ti3 O13 C22 12.02(18)
O15 Ti3 O13 C22 -72.58(18)
O2 Ti3 O14 C24 -104.69(19)
O3 Ti3 O14 C24 155.38(19)
O16 Ti3 O14 C24 40.4(4)
O13 Ti3 O14 C24 -16.90(19)
O15 Ti3 O14 C24 64.34(19)
O2 Ti3 O15 C27 -68.9(4)
O3 Ti3 O15 C27 89.6(2)
O16 Ti3 O15 C27 -7.3(2)
O14 Ti3 O15 C27 179.2(2)
O13 Ti3 O15 C27 -97.3(2)
O2 Ti3 O16 C29 179.1(2)
O3 Ti3 O16 C29 -80.7(2)
O14 Ti3 O16 C29 33.4(4)
O13 Ti3 O16 C29 89.9(2)
O15 Ti3 O16 C29 9.3(2)
O3 Ti4 O17 C34 114.8(2)
O4 Ti4 O17 C34 -36.8(4)
O20 Ti4 O17 C34 -153.4(2)
O18 Ti4 O17 C34 14.97(19)
O19 Ti4 O17 C34 -70.7(2)
O3 Ti4 O18 C32 -103.6(2)
O4 Ti4 O18 C32 154.7(2)
O20 Ti4 O18 C32 30.9(4)
O17 Ti4 O18 C32 -14.67(19)
O19 Ti4 O18 C32 64.3(2)
O3 Ti4 O19 C37 -44.2(4)
O4 Ti4 O19 C37 117.47(19)
O20 Ti4 O19 C37 17.65(19)
O18 Ti4 O19 C37 -153.3(2)
O17 Ti4 O19 C37 -70.08(19)
O3 Ti4 O20 C39 151.2(2)
O4 Ti4 O20 C39 -106.7(2)
O18 Ti4 O20 C39 15.9(4)
O17 Ti4 O20 C39 61.0(2)
O19 Ti4 O20 C39 -17.7(2)
Ti1 O5 C2 C3 -1.4(3)
Ti1 O5 C2 C1 178.89(14)
F1 C1 C2 O5 -54.1(3)
F2 C1 C2 O5 66.0(2)
F3 C1 C2 O5 -174.34(19)
F1 C1 C2 C3 126.2(2)
F2 C1 C2 C3 -113.8(2)
F3 C1 C2 C3 5.9(3)
O5 C2 C3 C4 3.2(4)
C1 C2 C3 C4 -177.2(2)
Ti1 O6 C4 C3 -0.8(3)
Ti1 O6 C4 C5 -177.81(13)
C2 C3 C4 O6 -2.0(4)
C2 C3 C4 C5 174.9(2)
O6 C4 C5 F6 81.4(2)
C3 C4 C5 F6 -95.9(3)
O6 C4 C5 F4 -39.0(3)
C3 C4 C5 F4 143.7(2)
O6 C4 C5 F5 -158.4(2)
C3 C4 C5 F5 24.3(3)
Ti1 O7 C7 C8 6.8(4)
Ti1 O7 C7 C6 -172.55(15)
F8 C6 C7 O7 68.5(3)
F7 C6 C7 O7 -170.6(2)
F9 C6 C7 O7 -50.5(3)
F8 C6 C7 C8 -110.9(2)
F7 C6 C7 C8 10.0(3)
F9 C6 C7 C8 130.1(2)
O7 C7 C8 C9 -1.8(4)
C6 C7 C8 C9 177.5(2)
Ti1 O8 C9 C8 7.8(3)
Ti1 O8 C9 C10 -169.92(14)
C7 C8 C9 O8 -5.6(4)
C7 C8 C9 C10 172.1(2)
O8 C9 C10 F10 -158.52(19)
C8 C9 C10 F10 23.6(3)
O8 C9 C10 F11 -37.5(3)
C8 C9 C10 F11 144.6(2)
O8 C9 C10 F12 81.3(2)
C8 C9 C10 F12 -96.6(2)
Ti2 O11 C12 C13 19.5(3)
Ti2 O11 C12 C11 -161.25(14)
F20 C11 C12 O11 73.5(3)
F21 C11 C12 O11 -167.4(2)
F19 C11 C12 O11 -48.5(3)
F20 C11 C12 C13 -107.2(3)
F21 C11 C12 C13 11.9(3)
F19 C11 C12 C13 130.8(2)
O11 C12 C13 C14 6.7(3)
C11 C12 C13 C14 -172.5(2)
Ti2 O12 C14 C13 -20.6(3)
Ti2 O12 C14 C15 162.62(14)
C12 C13 C14 O12 -7.4(3)
C12 C13 C14 C15 169.2(2)
O12 C14 C15 F24 -42.9(3)
C13 C14 C15 F24 140.0(2)
O12 C14 C15 F22 -164.01(19)
C13 C14 C15 F22 18.9(3)
O12 C14 C15 F23 76.6(2)
C13 C14 C15 F23 -100.5(2)
Ti2 O9 C17 C18 -5.6(3)
Ti2 O9 C17 C16 172.11(13)
F14 C16 C17 O9 22.8(3)
F15 C16 C17 O9 143.72(19)
F13 C16 C17 O9 -97.0(2)
F14 C16 C17 C18 -159.26(19)
F15 C16 C17 C18 -38.4(3)
F13 C16 C17 C18 80.9(3)
O9 C17 C18 C19 1.4(4)
C16 C17 C18 C19 -176.2(2)
Ti2 O10 C19 C18 10.4(3)
Ti2 O10 C19 C20 -168.82(14)
C17 C18 C19 O10 -4.1(4)
C17 C18 C19 C20 175.1(2)
O10 C19 C20 F17 -6.3(3)
C18 C19 C20 F17 174.4(2)
O10 C19 C20 F16 115.0(2)
C18 C19 C20 F16 -64.3(3)
O10 C19 C20 F18 -126.7(2)
C18 C19 C20 F18 54.0(3)
Ti3 O13 C22 C23 -3.6(3)
Ti3 O13 C22 C21 176.98(13)
F25 C21 C22 O13 52.2(2)
F26 C21 C22 O13 -67.6(2)
F27 C21 C22 O13 172.81(18)
F25 C21 C22 C23 -127.3(2)
F26 C21 C22 C23 112.9(2)
F27 C21 C22 C23 -6.7(3)
O13 C22 C23 C24 -6.9(3)
C21 C22 C23 C24 172.52(19)
Ti3 O14 C24 C23 13.7(3)
Ti3 O14 C24 C25 -169.45(14)
C22 C23 C24 O14 2.2(3)
C22 C23 C24 C25 -174.5(2)
O14 C24 C25 F30 38.8(3)
C23 C24 C25 F30 -144.1(2)
O14 C24 C25 F29 -81.3(2)
C23 C24 C25 F29 95.8(2)
O14 C24 C25 F28 159.74(19)
C23 C24 C25 F28 -23.1(3)
Ti3 O15 C27 C28 3.2(4)
Ti3 O15 C27 C26 -177.55(16)
F33 C26 C27 O15 76.2(3)
F31 C26 C27 O15 -43.9(3)
F32 C26 C27 O15 -162.5(2)
F33 C26 C27 C28 -104.5(3)
F31 C26 C27 C28 135.4(2)
F32 C26 C27 C28 16.9(4)
O15 C27 C28 C29 3.2(4)
C26 C27 C28 C29 -176.1(2)
Ti3 O16 C29 C28 -7.1(4)
Ti3 O16 C29 C30 173.52(15)
C27 C28 C29 O16 -1.6(4)
C27 C28 C29 C30 177.7(2)
O16 C29 C30 F36 7.6(3)
C28 C29 C30 F36 -171.8(2)
O16 C29 C30 F35 -113.6(2)
C28 C29 C30 F35 67.0(3)
O16 C29 C30 F34 127.7(2)
C28 C29 C30 F34 -51.7(3)
Ti4 O18 C32 C33 10.0(4)
Ti4 O18 C32 C31 -170.17(15)
F42 C31 C32 O18 4.8(3)
F40 C31 C32 O18 -116.2(2)
F41 C31 C32 O18 124.5(2)
F42 C31 C32 C33 -175.4(2)
F40 C31 C32 C33 63.6(3)
F41 C31 C32 C33 -55.7(3)
O18 C32 C33 C34 1.9(4)
C31 C32 C33 C34 -177.9(2)
Ti4 O17 C34 C33 -10.8(4)
Ti4 O17 C34 C35 167.87(16)
C32 C33 C34 O17 -1.1(4)
C32 C33 C34 C35 -179.7(2)
O17 C34 C35 F37 58.3(3)
C33 C34 C35 F37 -123.0(2)
O17 C34 C35 F39 -179.6(2)
C33 C34 C35 F39 -0.8(4)
O17 C34 C35 F38 -59.9(3)
C33 C34 C35 F38 118.9(2)
Ti4 O19 C37 C38 -9.9(4)
Ti4 O19 C37 C36 171.31(16)
F43B C36 C37 O19 40.9(5)
F45A C36 C37 O19 -132.6(4)
F45B C36 C37 O19 -81.0(4)
F43A C36 C37 O19 -8.2(5)
F44B C36 C37 O19 167.8(4)
F44A C36 C37 O19 103.4(4)
F43B C36 C37 C38 -138.0(5)
F45A C36 C37 C38 48.5(5)
F45B C36 C37 C38 100.2(4)
F43A C36 C37 C38 172.9(4)
F44B C36 C37 C38 -11.1(5)
F44A C36 C37 C38 -75.5(4)
O19 C37 C38 C39 -6.4(4)
C36 C37 C38 C39 172.3(2)
Ti4 O20 C39 C38 9.7(4)
Ti4 O20 C39 C40 -173.09(16)
C37 C38 C39 O20 7.4(4)
C37 C38 C39 C40 -169.6(2)
O20 C39 C40 F47 -61.2(3)
C38 C39 C40 F47 116.3(3)
O20 C39 C40 F48 58.6(3)
C38 C39 C40 F48 -124.0(2)
O20 C39 C40 F46 177.9(2)
C38 C39 C40 F46 -4.7(3)
